data_1504738
loop_
_publ_author_name
'Chen, Jian'
'Liu, Qiang'
'Zhang, Weicheng'
'Spinella, Stephen'
'Lei, Aiwen'
'Zhang, Xumu'

_publ_section_title
;
 A convenient synthesis and the asymmetric hydrogenation of N-phthaloyl
 dehydroamino acid esters.
;
_journal_issue 14
_journal_name_full 'Organic letters'
_journal_page_first 3033
_journal_page_last 3036
_journal_paper_doi 10.1021/ol800996j
_journal_volume 10
_journal_year 2008
_chemical_formula_sum 'C19 H15 N O4'
_chemical_formula_weight 321.32
_chemical_name_systematic
; 

 ? 

;
_space_group_IT_number 2
_symmetry_cell_setting triclinic
_symmetry_space_group_name_Hall '-P 1'
_symmetry_space_group_name_H-M 'P -1'
_atom_sites_solution_hydrogens geom
_atom_sites_solution_primary direct
_atom_sites_solution_secondary difmap
_audit_creation_method SHELXL-97
_cell_angle_alpha 82.478(1)
_cell_angle_beta 89.572(1)
_cell_angle_gamma 78.912(1)
_cell_formula_units_Z 2
_cell_length_a 7.2589(4)
_cell_length_b 8.0219(5)
_cell_length_c 13.7297(8)
_cell_measurement_reflns_used 5748
_cell_measurement_temperature 100(2)
_cell_measurement_theta_max 30.52
_cell_measurement_theta_min 2.61
_cell_volume 777.68(8)
_computing_cell_refinement 'Bruker SMART'
_computing_data_collection 'Bruker SMART'
_computing_data_reduction 'Bruker SAINT'
_computing_molecular_graphics 'Bruker SHELXTL'
_computing_publication_material 'Bruker SHELXTL'
_computing_structure_refinement 'SHELXL-97 (Sheldrick, 1997)'
_computing_structure_solution 'SHELXS-97 (Sheldrick, 1990)'
_diffrn_ambient_temperature 100(2)
_diffrn_measured_fraction_theta_full 0.985
_diffrn_measured_fraction_theta_max 0.985
_diffrn_measurement_device_type 'CCD area detector'
_diffrn_measurement_method 'phi and omega scans'
_diffrn_radiation_monochromator graphite
_diffrn_radiation_source 'fine-focus sealed tube'
_diffrn_radiation_type MoK\a
_diffrn_radiation_wavelength 0.71073
_diffrn_reflns_av_R_equivalents 0.0165
_diffrn_reflns_av_sigmaI/netI 0.0251
_diffrn_reflns_limit_h_max 10
_diffrn_reflns_limit_h_min -9
_diffrn_reflns_limit_k_max 11
_diffrn_reflns_limit_k_min -11
_diffrn_reflns_limit_l_max 19
_diffrn_reflns_limit_l_min -19
_diffrn_reflns_number 9318
_diffrn_reflns_theta_full 30.52
_diffrn_reflns_theta_max 30.52
_diffrn_reflns_theta_min 2.61
_exptl_absorpt_coefficient_mu 0.097
_exptl_absorpt_correction_T_max 0.9999
_exptl_absorpt_correction_T_min 0.8934
_exptl_absorpt_correction_type multi-scan
_exptl_absorpt_process_details 'Bruker SAINT (SADABS)'
_exptl_crystal_colour colourless
_exptl_crystal_density_diffrn 1.372
_exptl_crystal_density_method 'not measured'
_exptl_crystal_description plate
_exptl_crystal_F_000 336
_exptl_crystal_size_max 0.26
_exptl_crystal_size_mid 0.16
_exptl_crystal_size_min 0.05
_refine_diff_density_max 0.491
_refine_diff_density_min -0.169
_refine_diff_density_rms 0.055
_refine_ls_extinction_method none
_refine_ls_goodness_of_fit_ref 1.007
_refine_ls_hydrogen_treatment mixed
_refine_ls_matrix_type full
_refine_ls_number_parameters 218
_refine_ls_number_reflns 4688
_refine_ls_number_restraints 0
_refine_ls_restrained_S_all 1.007
_refine_ls_R_factor_all 0.0496
_refine_ls_R_factor_gt 0.0420
_refine_ls_shift/su_max 0.001
_refine_ls_shift/su_mean 0.000
_refine_ls_structure_factor_coef Fsqd
_refine_ls_weighting_details 'calc w=1/[\s^2^(Fo^2^)+(0.0690P)^2^+0.1800P] where P=(Fo^2^+2Fc^2^)/3'
_refine_ls_weighting_scheme calc
_refine_ls_wR_factor_gt 0.1099
_refine_ls_wR_factor_ref 0.1154
_reflns_number_gt 3993
_reflns_number_total 4688
_reflns_threshold_expression >2sigma(I)
_cod_data_source_file ol800996j-file002.cif
_cod_data_source_block jian_a
_cod_depositor_comments
;
The following automatic conversions were performed:

'_symmetry_cell_setting' value 'Triclinic' changed to 'triclinic'
according to /home/saulius/struct/CIF-dictionaries/cif_core.dic
dictionary named 'cif_core.dic' version 2.4.1 from 2010-06-29.

Automatic conversion script
Id: cif_fix_values 1715 2011-07-08 13:25:40Z adriana 
;
_cod_original_sg_symbol_H-M P-1
_cod_database_code 1504738

loop_
_symmetry_equiv_pos_as_xyz
'x, y, z'
'-x, -y, -z'

loop_
_atom_site_label
_atom_site_type_symbol
_atom_site_fract_x
_atom_site_fract_y
_atom_site_fract_z
_atom_site_U_iso_or_equiv
_atom_site_adp_type
_atom_site_occupancy
_atom_site_symmetry_multiplicity
_atom_site_calc_flag
_atom_site_refinement_flags
O1 O 0.41836(12) 0.51468(9) 0.71790(6) 0.02251(17) Uani 1 1 d .
O2 O 0.30109(12) 0.04977(9) 0.92298(6) 0.02411(17) Uani 1 1 d .
O3 O 0.03511(11) 0.37798(10) 0.70603(6) 0.02361(17) Uani 1 1 d .
O4 O 0.00535(11) 0.25770(10) 0.56887(6) 0.02229(17) Uani 1 1 d .
N1 N 0.38144(12) 0.25464(10) 0.80392(6) 0.01532(16) Uani 1 1 d .
C1 C 0.41342(13) 0.15069(12) 0.72641(7) 0.01541(18) Uani 1 1 d .
C2 C 0.28688(14) 0.16898(13) 0.65321(7) 0.01825(19) Uani 1 1 d .
H2 H 0.3207 0.1047 0.6002 0.022 Uiso 1 1 calc R
C3 C 0.09890(14) 0.28114(12) 0.64834(7) 0.01765(19) Uani 1 1 d .
C4 C -0.18786(15) 0.34968(14) 0.55522(8) 0.0237(2) Uani 1 1 d .
H4A H -0.1919 0.4664 0.5202 0.028 Uiso 1 1 calc R
H4B H -0.2485 0.3595 0.6196 0.028 Uiso 1 1 calc R
C5 C -0.28734(17) 0.24804(18) 0.49537(9) 0.0301(3) Uani 1 1 d .
H5A H -0.2244 0.2374 0.4325 0.045 Uiso 1 1 calc R
H5B H -0.4181 0.3070 0.4833 0.045 Uiso 1 1 calc R
H5C H -0.2843 0.1337 0.5314 0.045 Uiso 1 1 calc R
C6 C 0.37675(13) 0.43271(12) 0.79198(7) 0.01563(18) Uani 1 1 d .
C7 C 0.31561(13) 0.48858(12) 0.88790(7) 0.01457(17) Uani 1 1 d .
C8 C 0.28415(13) 0.34709(12) 0.95119(7) 0.01462(18) Uani 1 1 d .
C9 C 0.32092(14) 0.19515(12) 0.89741(7) 0.01574(18) Uani 1 1 d .
C10 C 0.29146(14) 0.64965(12) 0.91748(7) 0.01725(19) Uani 1 1 d .
H10 H 0.3159 0.7457 0.8747 0.021 Uiso 1 1 calc R
C11 C 0.22966(14) 0.66487(13) 1.01301(8) 0.0190(2) Uani 1 1 d .
H11 H 0.2081 0.7742 1.0351 0.023 Uiso 1 1 calc R
C12 C 0.19888(14) 0.52277(13) 1.07668(7) 0.0191(2) Uani 1 1 d .
H12 H 0.1582 0.5368 1.1415 0.023 Uiso 1 1 calc R
C13 C 0.22707(14) 0.35998(13) 1.04645(7) 0.01814(19) Uani 1 1 d .
H13 H 0.2077 0.2625 1.0897 0.022 Uiso 1 1 calc R
C14 C 0.59378(14) 0.02834(12) 0.73083(7) 0.01560(18) Uani 1 1 d .
C15 C 0.75363(14) 0.06907(12) 0.77060(7) 0.01789(19) Uani 1 1 d .
H15 H 0.7437 0.1718 0.7993 0.021 Uiso 1 1 calc R
C16 C 0.92710(15) -0.03993(13) 0.76835(8) 0.0208(2) Uani 1 1 d .
H16 H 1.0355 -0.0112 0.7950 0.025 Uiso 1 1 calc R
C17 C 0.94154(15) -0.19123(14) 0.72702(8) 0.0227(2) Uani 1 1 d .
H17 H 1.0604 -0.2646 0.7242 0.027 Uiso 1 1 calc R
C18 C 0.78274(16) -0.23504(14) 0.68999(8) 0.0240(2) Uani 1 1 d .
H18 H 0.7926 -0.3397 0.6632 0.029 Uiso 1 1 calc R
C19 C 0.60919(15) -0.12650(13) 0.69196(8) 0.0201(2) Uani 1 1 d .
H19 H 0.5007 -0.1574 0.6669 0.024 Uiso 1 1 calc R

loop_
_atom_site_aniso_label
_atom_site_aniso_U_11
_atom_site_aniso_U_22
_atom_site_aniso_U_33
_atom_site_aniso_U_23
_atom_site_aniso_U_13
_atom_site_aniso_U_12
O1 0.0322(4) 0.0170(3) 0.0194(4) -0.0019(3) 0.0048(3) -0.0079(3)
O2 0.0361(4) 0.0137(3) 0.0239(4) -0.0024(3) 0.0045(3) -0.0085(3)
O3 0.0213(4) 0.0216(4) 0.0274(4) -0.0102(3) -0.0012(3) 0.0019(3)
O4 0.0203(4) 0.0245(4) 0.0211(4) -0.0060(3) -0.0039(3) 0.0004(3)
N1 0.0193(4) 0.0111(3) 0.0161(4) -0.0038(3) 0.0021(3) -0.0029(3)
C1 0.0175(4) 0.0117(4) 0.0174(4) -0.0044(3) 0.0025(3) -0.0022(3)
C2 0.0190(4) 0.0163(4) 0.0196(4) -0.0060(3) 0.0007(3) -0.0013(3)
C3 0.0184(4) 0.0150(4) 0.0194(4) -0.0024(3) -0.0008(3) -0.0028(3)
C4 0.0185(5) 0.0241(5) 0.0263(5) 0.0013(4) -0.0036(4) -0.0013(4)
C5 0.0261(6) 0.0456(7) 0.0201(5) -0.0050(5) -0.0026(4) -0.0104(5)
C6 0.0169(4) 0.0122(4) 0.0181(4) -0.0031(3) 0.0002(3) -0.0030(3)
C7 0.0139(4) 0.0133(4) 0.0166(4) -0.0034(3) -0.0001(3) -0.0019(3)
C8 0.0145(4) 0.0134(4) 0.0166(4) -0.0038(3) 0.0005(3) -0.0032(3)
C9 0.0170(4) 0.0133(4) 0.0171(4) -0.0029(3) 0.0010(3) -0.0030(3)
C10 0.0184(4) 0.0132(4) 0.0208(4) -0.0045(3) -0.0012(3) -0.0029(3)
C11 0.0186(4) 0.0172(4) 0.0221(5) -0.0081(4) -0.0012(4) -0.0016(3)
C12 0.0181(4) 0.0219(5) 0.0183(4) -0.0074(4) 0.0013(3) -0.0033(4)
C13 0.0187(4) 0.0184(4) 0.0181(4) -0.0036(3) 0.0019(3) -0.0049(3)
C14 0.0186(4) 0.0129(4) 0.0150(4) -0.0026(3) 0.0012(3) -0.0018(3)
C15 0.0195(4) 0.0150(4) 0.0192(4) -0.0025(3) 0.0006(3) -0.0034(3)
C16 0.0182(4) 0.0202(5) 0.0226(5) 0.0017(4) 0.0002(4) -0.0033(4)
C17 0.0222(5) 0.0211(5) 0.0205(5) 0.0003(4) 0.0037(4) 0.0046(4)
C18 0.0304(6) 0.0170(5) 0.0221(5) -0.0060(4) -0.0003(4) 0.0037(4)
C19 0.0238(5) 0.0153(4) 0.0209(5) -0.0054(4) -0.0021(4) -0.0012(4)

loop_
_atom_type_symbol
_atom_type_description
_atom_type_scat_dispersion_real
_atom_type_scat_dispersion_imag
_atom_type_scat_source
C C 0.0033 0.0016 'International Tables Vol C Tables 4.2.6.8 and 6.1.1.4'
H H 0.0000 0.0000 'International Tables Vol C Tables 4.2.6.8 and 6.1.1.4'
N N 0.0061 0.0033 'International Tables Vol C Tables 4.2.6.8 and 6.1.1.4'
O O 0.0106 0.0060 'International Tables Vol C Tables 4.2.6.8 and 6.1.1.4'

loop_
_geom_angle_atom_site_label_1
_geom_angle_atom_site_label_2
_geom_angle_atom_site_label_3
_geom_angle
C3 O4 C4 116.93(8)
C9 N1 C6 112.03(8)
C9 N1 C1 122.84(8)
C6 N1 C1 124.39(8)
C2 C1 N1 120.90(9)
C2 C1 C14 123.02(9)
N1 C1 C14 116.06(8)
C1 C2 C3 125.28(9)
C1 C2 H2 117.4
C3 C2 H2 117.4
O3 C3 O4 124.16(9)
O3 C3 C2 126.82(9)
O4 C3 C2 109.01(8)
O4 C4 C5 106.77(9)
O4 C4 H4A 110.4
C5 C4 H4A 110.4
O4 C4 H4B 110.4
C5 C4 H4B 110.4
H4A C4 H4B 108.6
C4 C5 H5A 109.5
C4 C5 H5B 109.5
H5A C5 H5B 109.5
C4 C5 H5C 109.5
H5A C5 H5C 109.5
H5B C5 H5C 109.5
O1 C6 N1 124.77(9)
O1 C6 C7 129.94(9)
N1 C6 C7 105.28(8)
C10 C7 C8 121.56(9)
C10 C7 C6 129.65(9)
C8 C7 C6 108.78(8)
C13 C8 C7 121.84(9)
C13 C8 C9 129.83(9)
C7 C8 C9 108.33(8)
O2 C9 N1 124.44(9)
O2 C9 C8 130.04(9)
N1 C9 C8 105.49(8)
C7 C10 C11 117.07(9)
C7 C10 H10 121.5
C11 C10 H10 121.5
C12 C11 C10 121.36(9)
C12 C11 H11 119.3
C10 C11 H11 119.3
C11 C12 C13 121.01(9)
C11 C12 H12 119.5
C13 C12 H12 119.5
C8 C13 C12 117.13(9)
C8 C13 H13 121.4
C12 C13 H13 121.4
C15 C14 C19 119.17(9)
C15 C14 C1 120.10(8)
C19 C14 C1 120.68(9)
C16 C15 C14 120.40(9)
C16 C15 H15 119.8
C14 C15 H15 119.8
C15 C16 C17 119.86(10)
C15 C16 H16 120.1
C17 C16 H16 120.1
C18 C17 C16 120.10(9)
C18 C17 H17 119.9
C16 C17 H17 119.9
C17 C18 C19 120.24(10)
C17 C18 H18 119.9
C19 C18 H18 119.9
C18 C19 C14 120.17(10)
C18 C19 H19 119.9
C14 C19 H19 119.9

loop_
_geom_bond_atom_site_label_1
_geom_bond_atom_site_label_2
_geom_bond_distance
O1 C6 1.2062(12)
O2 C9 1.2086(12)
O3 C3 1.2093(12)
O4 C3 1.3419(12)
O4 C4 1.4547(13)
N1 C9 1.4071(13)
N1 C6 1.4102(12)
N1 C1 1.4268(12)
C1 C2 1.3412(14)
C1 C14 1.4739(13)
C2 C3 1.4796(14)
C2 H2 0.9500
C4 C5 1.5073(16)
C4 H4A 0.9900
C4 H4B 0.9900
C5 H5A 0.9800
C5 H5B 0.9800
C5 H5C 0.9800
C6 C7 1.4837(13)
C7 C10 1.3836(13)
C7 C8 1.3907(13)
C8 C13 1.3798(13)
C8 C9 1.4865(13)
C10 C11 1.3959(14)
C10 H10 0.9500
C11 C12 1.3956(15)
C11 H11 0.9500
C12 C13 1.3991(14)
C12 H12 0.9500
C13 H13 0.9500
C14 C15 1.3976(14)
C14 C19 1.3998(13)
C15 C16 1.3907(14)
C15 H15 0.9500
C16 C17 1.3916(15)
C16 H16 0.9500
C17 C18 1.3864(17)
C17 H17 0.9500
C18 C19 1.3891(14)
C18 H18 0.9500
C19 H19 0.9500

loop_
_geom_torsion_atom_site_label_1
_geom_torsion_atom_site_label_2
_geom_torsion_atom_site_label_3
_geom_torsion_atom_site_label_4
_geom_torsion
C9 N1 C1 C2 101.76(12)
C6 N1 C1 C2 -67.57(13)
C9 N1 C1 C14 -80.01(11)
C6 N1 C1 C14 110.67(10)
N1 C1 C2 C3 -6.14(16)
C14 C1 C2 C3 175.75(9)
C4 O4 C3 O3 -3.05(15)
C4 O4 C3 C2 176.18(8)
C1 C2 C3 O3 3.83(17)
C1 C2 C3 O4 -175.38(10)
C3 O4 C4 C5 -154.24(9)
C9 N1 C6 O1 -178.52(10)
C1 N1 C6 O1 -8.19(16)
C9 N1 C6 C7 2.55(11)
C1 N1 C6 C7 172.89(8)
O1 C6 C7 C10 -0.42(18)
N1 C6 C7 C10 178.43(9)
O1 C6 C7 C8 -179.74(10)
N1 C6 C7 C8 -0.89(10)
C10 C7 C8 C13 0.11(15)
C6 C7 C8 C13 179.49(9)
C10 C7 C8 C9 179.65(8)
C6 C7 C8 C9 -0.97(10)
C6 N1 C9 O2 175.08(10)
C1 N1 C9 O2 4.58(16)
C6 N1 C9 C8 -3.13(11)
C1 N1 C9 C8 -173.63(8)
C13 C8 C9 O2 3.88(18)
C7 C8 C9 O2 -175.61(11)
C13 C8 C9 N1 -178.05(10)
C7 C8 C9 N1 2.46(10)
C8 C7 C10 C11 -1.51(14)
C6 C7 C10 C11 179.25(9)
C7 C10 C11 C12 1.79(14)
C10 C11 C12 C13 -0.70(15)
C7 C8 C13 C12 1.02(14)
C9 C8 C13 C12 -178.41(9)
C11 C12 C13 C8 -0.73(14)
C2 C1 C14 C15 145.78(10)
N1 C1 C14 C15 -32.41(13)
C2 C1 C14 C19 -31.68(15)
N1 C1 C14 C19 150.12(9)
C19 C14 C15 C16 2.32(15)
C1 C14 C15 C16 -175.19(9)
C14 C15 C16 C17 -0.54(15)
C15 C16 C17 C18 -1.34(16)
C16 C17 C18 C19 1.42(16)
C17 C18 C19 C14 0.39(16)
C15 C14 C19 C18 -2.24(15)
C1 C14 C19 C18 175.25(9)
